data_7113378
loop_
_publ_author_name
'Hirano, Shinya'
'Toyota, Shinji'
'Toda, Fumio'

_publ_section_title
;
 Isolation of equatorial conformers of chloro- and bromocyclohexane in a
 pure state as inclusion complexes with a host compound.
;
_journal_issue 20
_journal_name_full 'Chemical communications (Cambridge, England)'
_journal_page_first 2354
_journal_page_last 2355
_journal_paper_doi 10.1039/b409905m
_journal_year 2004
_chemical_formula_moiety 'C34 H30 F4 O4, C6 H11 Br'
_chemical_formula_sum 'C40 H41 Br F4 O4'
_chemical_formula_weight 741.66
_chemical_melting_point 226.8(3)
_space_group_IT_number 2
_symmetry_cell_setting triclinic
_symmetry_Int_Tables_number 2
_symmetry_space_group_name_Hall '-P 1'
_symmetry_space_group_name_H-M 'P -1'
_audit_creation_date 'Sat Jul 31 08:55:15 2004'
_audit_creation_method 'by teXsan'
_cell_angle_alpha 91.793(3)
_cell_angle_beta 89.989(4)
_cell_angle_gamma 106.967(2)
_cell_formula_units_Z 2
_cell_length_a 10.2862(6)
_cell_length_b 12.7217(8)
_cell_length_c 13.8094(8)
_cell_measurement_reflns_used 9683
_cell_measurement_temperature 113.2
_cell_measurement_theta_max 27.5
_cell_measurement_theta_min 2.1
_cell_volume 1727.49(18)
_computing_cell_refinement PROCESS-AUTO
_computing_data_collection PROCESS-AUTO
_computing_data_reduction 'teXsan Ver. 1.11'
_computing_publication_material 'teXsan Ver. 1.11'
_computing_structure_refinement 'teXsan Ver. 1.10'
_computing_structure_solution SIR92
_diffrn_detector_area_resol_mean 10.00
_diffrn_measured_fraction_theta_full 0.7752
_diffrn_measured_fraction_theta_max 0.7752
_diffrn_measurement_device_type 'Rigaku RAXIS-IV Imaging Plate'
_diffrn_measurement_method \w
_diffrn_radiation_type 'Mo K\a'
_diffrn_radiation_wavelength 0.7107
_diffrn_reflns_av_R_equivalents 0.040
_diffrn_reflns_limit_h_max 13
_diffrn_reflns_limit_h_min -13
_diffrn_reflns_limit_k_max 15
_diffrn_reflns_limit_k_min -16
_diffrn_reflns_limit_l_max 17
_diffrn_reflns_limit_l_min -17
_diffrn_reflns_number 9663
_diffrn_reflns_theta_full 27.48
_diffrn_reflns_theta_max 27.48
_exptl_absorpt_coefficient_mu 1.256
_exptl_absorpt_correction_T_max 0.778
_exptl_absorpt_correction_T_min 0.682
_exptl_absorpt_correction_type multi-scan
_exptl_absorpt_process_details '(Higashi, 1995)'
_exptl_crystal_colour colorless
_exptl_crystal_density_diffrn 1.426
_exptl_crystal_density_method 'not measured'
_exptl_crystal_description block
_exptl_crystal_size_max 0.400
_exptl_crystal_size_mid 0.400
_exptl_crystal_size_min 0.200
_refine_diff_density_max 1.17
_refine_diff_density_min -0.98
_refine_ls_extinction_method none
_refine_ls_goodness_of_fit_ref 1.367
_refine_ls_hydrogen_treatment noref
_refine_ls_number_parameters 442
_refine_ls_number_reflns 6118
_refine_ls_R_factor_gt 0.0523
_refine_ls_shift/su_max 0.0003
_refine_ls_structure_factor_coef Fsqd
_refine_ls_weighting_details 'w = 1/[\s^2^(Fo^2^) + (0.09500(Max(Fo^2^,0) + 2Fc^2^)/3)^2^]'
_refine_ls_weighting_scheme calc
_refine_ls_wR_factor_ref 0.1635
_reflns_number_gt 5360
_reflns_number_total 6118
_reflns_threshold_expression F^2^>2.0\s(F^2^)
_cod_data_source_file b409905m.txt
_cod_data_source_block hirano
_cod_depositor_comments
;
The following automatic conversions were performed:

'_chemical_melting_point' value '226.5-227.0' was changed to
'226.8(3)' - the average value was taken and precision was estimated.

Automatic conversion script
Id: cif_fix_values 2281 2013-09-26 08:29:07Z andrius 

The following automatic conversions were performed:
data name '_geom_hbond_site_distance_dh' replaced with
'_geom_hbond_distance_DH' as specified in the replacement file
'/home/antanas/src/cod-tools/trunk/data/replacement-values/replacement_tags.lst'.

data
name '_geom_hbond_site_distance_ha' replaced with
'_geom_hbond_distance_HA' as specified in the replacement file
'/home/antanas/src/cod-tools/trunk/data/replacement-values/replacement_tags.lst'.

data
name '_geom_hbond_site_distance_da' replaced with
'_geom_hbond_distance_DA' as specified in the replacement file
'/home/antanas/src/cod-tools/trunk/data/replacement-values/replacement_tags.lst'.

Automatic conversion script
Id: cif_correct_tags 5005 2017-03-03 11:38:54Z antanas 
;
_cod_original_cell_volume 1727.5(2)
_cod_original_sg_symbol_H-M 'P -1         '
_cod_original_formula_sum 'C40 H41 Br F4 O4 '
_cod_database_code 7113378

loop_
_symmetry_equiv_pos_as_xyz
x,y,z
-x,-y,-z

loop_
_atom_site_label
_atom_site_type_symbol
_atom_site_fract_x
_atom_site_fract_y
_atom_site_fract_z
_atom_site_U_iso_or_equiv
_atom_site_adp_type
_atom_site_occupancy
_atom_site_calc_flag
Br(1) Br 0.15653(3) 0.57509(3) 0.15131(2) 0.0405(1) Uani 1.00 d
F(1) F 0.7185(2) -0.3281(2) 0.3958(2) 0.0450(6) Uani 1.00 d
F(2) F -0.0617(2) -0.0645(2) 0.3748(2) 0.0433(6) Uani 1.00 d
F(3) F 1.2803(2) 0.1660(2) -0.0145(1) 0.0365(5) Uani 1.00 d
F(4) F 0.6322(2) 0.5450(2) 0.0775(2) 0.0490(6) Uani 1.00 d
O(1) O 0.4377(2) -0.0536(2) 0.1373(1) 0.0234(5) Uani 1.00 d
O(2) O 0.6584(2) 0.0531(1) 0.0463(1) 0.0200(4) Uani 1.00 d
O(3) O 0.5970(2) 0.1105(1) 0.3503(1) 0.0212(4) Uani 1.00 d
O(4) O 0.7997(2) 0.1784(1) 0.2737(1) 0.0212(4) Uani 1.00 d
C(1) C 0.5242(2) -0.1182(2) 0.2815(2) 0.0202(6) Uani 1.00 d
C(2) C 0.5372(3) -0.1241(2) 0.3815(2) 0.0243(7) Uani 1.00 d
C(3) C 0.6014(3) -0.1954(2) 0.4206(2) 0.0297(7) Uani 1.00 d
C(4) C 0.6521(3) -0.2603(2) 0.3580(2) 0.0307(7) Uani 1.00 d
C(5) C 0.6376(3) -0.2597(2) 0.2594(2) 0.0306(7) Uani 1.00 d
C(6) C 0.5723(3) -0.1876(2) 0.2215(2) 0.0254(7) Uani 1.00 d
C(7) C 0.3278(2) -0.0362(2) 0.2824(2) 0.0216(6) Uani 1.00 d
C(8) C 0.2984(3) 0.0507(2) 0.3315(2) 0.0228(6) Uani 1.00 d
C(9) C 0.1668(3) 0.0412(2) 0.3639(2) 0.0300(7) Uani 1.00 d
C(10) C 0.0674(3) -0.0550(3) 0.3445(2) 0.0304(7) Uani 1.00 d
C(11) C 0.0921(3) -0.1443(2) 0.2974(2) 0.0304(7) Uani 1.00 d
C(12) C 0.2231(3) -0.1343(2) 0.2671(2) 0.0251(7) Uani 1.00 d
C(13) C 0.4658(2) -0.0317(2) 0.2388(2) 0.0188(6) Uani 1.00 d
C(14) C 0.5699(2) 0.0854(2) 0.2497(2) 0.0185(6) Uani 1.00 d
C(15) C 0.8936(2) 0.1468(2) 0.0780(2) 0.0182(6) Uani 1.00 d
C(16) C 0.9784(3) 0.1036(2) 0.1328(2) 0.0243(7) Uani 1.00 d
C(17) C 1.1092(3) 0.1081(2) 0.1008(2) 0.0269(7) Uani 1.00 d
C(18) C 1.1519(3) 0.1577(2) 0.0159(2) 0.0253(7) Uani 1.00 d
C(19) C 1.0713(3) 0.2005(2) -0.0419(2) 0.0289(7) Uani 1.00 d
C(20) C 0.9414(3) 0.1942(2) -0.0094(2) 0.0251(7) Uani 1.00 d
C(21) C 0.7167(2) 0.2487(2) 0.0941(2) 0.0209(6) Uani 1.00 d
C(22) C 0.8128(3) 0.3466(2) 0.1244(2) 0.0243(6) Uani 1.00 d
C(23) C 0.7841(3) 0.4469(2) 0.1197(2) 0.0306(7) Uani 1.00 d
C(24) C 0.6599(3) 0.4462(2) 0.0823(2) 0.0319(8) Uani 1.00 d
C(25) C 0.5638(3) 0.3525(3) 0.0501(2) 0.0310(8) Uani 1.00 d
C(26) C 0.5926(3) 0.2527(2) 0.0565(2) 0.0246(7) Uani 1.00 d
C(27) C 0.7472(2) 0.1392(2) 0.1062(2) 0.0181(6) Uani 1.00 d
C(28) C 0.7138(2) 0.0978(2) 0.2095(2) 0.0179(6) Uani 1.00 d
C(29) C 0.7299(2) 0.1863(2) 0.3614(2) 0.0201(6) Uani 1.00 d
C(30) C 0.8041(3) 0.1516(2) 0.4445(2) 0.0263(7) Uani 1.00 d
C(31) C 0.9472(3) 0.2332(3) 0.4548(2) 0.0316(7) Uani 1.00 d
C(32) C 0.9411(3) 0.3506(3) 0.4719(3) 0.0407(9) Uani 1.00 d
C(33) C 0.8631(3) 0.3849(2) 0.3906(3) 0.0386(8) Uani 1.00 d
C(34) C 0.7214(3) 0.3030(2) 0.3762(2) 0.0305(7) Uani 1.00 d
C(35) C 0.2848(4) 0.5142(3) 0.2212(3) 0.045(1) Uani 1.00 d
C(36) C 0.2553(5) 0.3971(3) 0.1995(3) 0.055(1) Uani 1.00 d
C(37) C 0.3444(5) 0.3453(3) 0.2573(3) 0.053(1) Uani 1.00 d
C(38) C 0.3448(4) 0.3703(3) 0.3634(3) 0.053(1) Uani 1.00 d
C(39) C 0.3740(5) 0.4925(3) 0.3851(3) 0.055(1) Uani 1.00 d
C(40) C 0.2874(4) 0.5463(3) 0.3276(2) 0.0385(9) Uani 1.00 d
H(1) H 0.5103 -0.0339 0.1075 0.0539 Uiso 1.00 calc
H(2) H 0.5016 -0.0791 0.4235 0.0283 Uiso 1.00 calc
H(3) H 0.6103 -0.1997 0.4885 0.0345 Uiso 1.00 calc
H(4) H 0.6708 -0.3068 0.2182 0.0361 Uiso 1.00 calc
H(5) H 0.5608 -0.1862 0.1531 0.0299 Uiso 1.00 calc
H(6) H 0.3686 0.1177 0.3434 0.0263 Uiso 1.00 calc
H(7) H 0.1470 0.1002 0.3986 0.0355 Uiso 1.00 calc
H(8) H 0.0212 -0.2104 0.2861 0.0354 Uiso 1.00 calc
H(9) H 0.2424 -0.1951 0.2350 0.0293 Uiso 1.00 calc
H(10) H 0.5327 0.1379 0.2221 0.0217 Uiso 1.00 calc
H(11) H 0.6765 0.0772 -0.0083 0.0579 Uiso 1.00 calc
H(12) H 0.9473 0.0705 0.1923 0.0284 Uiso 1.00 calc
H(13) H 1.1667 0.0775 0.1373 0.0315 Uiso 1.00 calc
H(14) H 1.1038 0.2334 -0.1013 0.0336 Uiso 1.00 calc
H(15) H 0.8842 0.2228 -0.0481 0.0293 Uiso 1.00 calc
H(16) H 0.8983 0.3446 0.1486 0.0280 Uiso 1.00 calc
H(17) H 0.8483 0.5135 0.1414 0.0360 Uiso 1.00 calc
H(18) H 0.4798 0.3557 0.0237 0.0365 Uiso 1.00 calc
H(19) H 0.5271 0.1866 0.0351 0.0285 Uiso 1.00 calc
H(20) H 0.7343 0.0302 0.2153 0.0207 Uiso 1.00 calc
H(21) H 0.8109 0.0798 0.4308 0.0305 Uiso 1.00 calc
H(22) H 0.7556 0.1522 0.5028 0.0305 Uiso 1.00 calc
H(23) H 0.9927 0.2133 0.5079 0.0374 Uiso 1.00 calc
H(24) H 0.9964 0.2298 0.3970 0.0374 Uiso 1.00 calc
H(25) H 1.0311 0.3988 0.4749 0.0485 Uiso 1.00 calc
H(26) H 0.8970 0.3549 0.5317 0.0485 Uiso 1.00 calc
H(27) H 0.9123 0.3882 0.3323 0.0452 Uiso 1.00 calc
H(28) H 0.8535 0.4554 0.4070 0.0452 Uiso 1.00 calc
H(29) H 0.6683 0.3059 0.4322 0.0358 Uiso 1.00 calc
H(30) H 0.6792 0.3220 0.3213 0.0358 Uiso 1.00 calc
H(31) H 0.3717 0.5479 0.1969 0.0554 Uiso 1.00 calc
H(32) H 0.1627 0.3618 0.2143 0.0655 Uiso 1.00 calc
H(33) H 0.2698 0.3866 0.1326 0.0655 Uiso 1.00 calc
H(34) H 0.3118 0.2676 0.2472 0.0623 Uiso 1.00 calc
H(35) H 0.4346 0.3712 0.2344 0.0623 Uiso 1.00 calc
H(36) H 0.4134 0.3460 0.3936 0.0646 Uiso 1.00 calc
H(37) H 0.2588 0.3332 0.3891 0.0646 Uiso 1.00 calc
H(38) H 0.4662 0.5274 0.3712 0.0646 Uiso 1.00 calc
H(39) H 0.3579 0.5026 0.4521 0.0646 Uiso 1.00 calc
H(40) H 0.3234 0.6237 0.3350 0.0448 Uiso 1.00 calc
H(41) H 0.1969 0.5242 0.3520 0.0448 Uiso 1.00 calc

loop_
_atom_site_aniso_label
_atom_site_aniso_U_11
_atom_site_aniso_U_22
_atom_site_aniso_U_33
_atom_site_aniso_U_12
_atom_site_aniso_U_13
_atom_site_aniso_U_23
Br(1) 0.0447(2) 0.0325(2) 0.0459(2) 0.0133(1) -0.0120(2) 0.0048(1)
F(1) 0.044(1) 0.040(1) 0.059(1) 0.0234(9) -0.0081(9) 0.0092(9)
F(2) 0.0181(8) 0.055(1) 0.057(1) 0.0110(8) 0.0075(8) 0.0050(9)
F(3) 0.0192(8) 0.048(1) 0.043(1) 0.0115(7) 0.0072(7) 0.0015(8)
F(4) 0.064(1) 0.0323(10) 0.062(1) 0.0318(9) -0.017(1) -0.0021(9)
O(1) 0.0209(8) 0.0286(10) 0.0166(9) 0.0010(7) -0.0044(7) -0.0011(7)
O(2) 0.0197(8) 0.0233(9) 0.0151(9) 0.0035(7) -0.0019(7) -0.0011(6)
O(3) 0.0185(8) 0.0242(9) 0.0168(9) 0.0004(7) -0.0023(7) -0.0026(6)
O(4) 0.0177(8) 0.0263(9) 0.0158(9) 0.0008(7) -0.0020(7) -0.0040(7)
C(1) 0.017(1) 0.018(1) 0.022(1) -0.0005(9) -0.0017(9) -0.0002(9)
C(2) 0.025(1) 0.026(1) 0.021(1) 0.006(1) -0.002(1) -0.0002(9)
C(3) 0.031(1) 0.028(1) 0.029(2) 0.006(1) -0.006(1) 0.005(1)
C(4) 0.025(1) 0.025(1) 0.042(2) 0.007(1) -0.004(1) 0.008(1)
C(5) 0.029(1) 0.026(1) 0.038(2) 0.010(1) 0.007(1) 0.000(1)
C(6) 0.028(1) 0.026(1) 0.022(1) 0.007(1) 0.004(1) -0.0009(10)
C(7) 0.019(1) 0.028(1) 0.018(1) 0.0077(10) -0.0026(9) 0.0034(9)
C(8) 0.021(1) 0.023(1) 0.024(1) 0.0063(9) 0.0000(10) 0.0028(9)
C(9) 0.024(1) 0.037(2) 0.033(2) 0.015(1) 0.003(1) 0.004(1)
C(10) 0.016(1) 0.043(2) 0.033(2) 0.010(1) 0.002(1) 0.007(1)
C(11) 0.022(1) 0.038(2) 0.027(2) 0.002(1) -0.002(1) 0.004(1)
C(12) 0.021(1) 0.027(1) 0.024(1) 0.0027(10) -0.002(1) -0.0013(10)
C(13) 0.022(1) 0.021(1) 0.013(1) 0.0046(9) -0.0021(9) 0.0004(8)
C(14) 0.018(1) 0.022(1) 0.016(1) 0.0068(9) -0.0026(9) -0.0010(8)
C(15) 0.019(1) 0.020(1) 0.016(1) 0.0058(9) -0.0005(9) -0.0011(8)
C(16) 0.022(1) 0.029(1) 0.024(1) 0.009(1) -0.0016(10) 0.0033(10)
C(17) 0.021(1) 0.033(1) 0.029(2) 0.011(1) -0.002(1) 0.000(1)
C(18) 0.017(1) 0.029(1) 0.030(2) 0.0077(10) 0.002(1) -0.002(1)
C(19) 0.027(1) 0.036(2) 0.025(2) 0.012(1) 0.006(1) 0.004(1)
C(20) 0.022(1) 0.032(1) 0.024(1) 0.011(1) -0.0009(10) 0.005(1)
C(21) 0.022(1) 0.023(1) 0.020(1) 0.0099(10) 0.0005(10) 0.0019(9)
C(22) 0.026(1) 0.023(1) 0.025(1) 0.0082(10) -0.005(1) -0.0001(9)
C(23) 0.036(1) 0.024(1) 0.033(2) 0.010(1) -0.005(1) -0.001(1)
C(24) 0.044(2) 0.026(1) 0.033(2) 0.022(1) -0.003(1) 0.000(1)
C(25) 0.030(1) 0.036(2) 0.033(2) 0.018(1) -0.003(1) 0.002(1)
C(26) 0.022(1) 0.029(1) 0.024(1) 0.010(1) -0.003(1) 0.0021(10)
C(27) 0.016(1) 0.019(1) 0.018(1) 0.0037(9) -0.0044(9) -0.0014(8)
C(28) 0.017(1) 0.018(1) 0.017(1) 0.0037(9) -0.0035(9) -0.0022(8)
C(29) 0.015(1) 0.025(1) 0.017(1) 0.0019(9) -0.0012(9) -0.0029(9)
C(30) 0.022(1) 0.037(2) 0.018(1) 0.006(1) -0.0016(10) 0.002(1)
C(31) 0.021(1) 0.045(2) 0.024(1) 0.002(1) -0.006(1) -0.001(1)
C(32) 0.031(2) 0.044(2) 0.037(2) -0.002(1) -0.002(1) -0.020(1)
C(33) 0.038(2) 0.022(1) 0.050(2) 0.001(1) 0.001(1) -0.013(1)
C(34) 0.029(1) 0.024(1) 0.039(2) 0.009(1) -0.002(1) -0.007(1)
C(35) 0.053(2) 0.043(2) 0.045(2) 0.020(2) -0.003(2) 0.004(1)
C(36) 0.089(3) 0.047(2) 0.039(2) 0.035(2) -0.015(2) -0.009(2)
C(37) 0.081(3) 0.045(2) 0.046(2) 0.038(2) 0.002(2) 0.005(2)
C(38) 0.055(2) 0.054(2) 0.055(2) 0.023(2) -0.004(2) 0.016(2)
C(39) 0.068(3) 0.046(2) 0.046(2) 0.008(2) -0.021(2) 0.007(2)
C(40) 0.050(2) 0.040(2) 0.028(2) 0.018(1) -0.001(1) -0.005(1)

loop_
_atom_type_symbol
_atom_type_description
_atom_type_scat_dispersion_real
_atom_type_scat_dispersion_imag
_atom_type_scat_source
C C 0.003 0.002
;International Tables for Crystallography
(1992, Vol. C, Tables 4.2.6.8 and 6.1.1.1)
;
H H 0.000 0.000
;International Tables for Crystallography
(1992, Vol. C, Table 6.1.1.2)
;
Br Br -0.290 2.459
;International Tables for Crystallography
(1992, Vol. C, Tables 4.2.6.8 and 6.1.1.1)
;
F F 0.017 0.010
;International Tables for Crystallography
(1992, Vol. C, Tables 4.2.6.8 and 6.1.1.1)
;
O O 0.011 0.006
;International Tables for Crystallography
(1992, Vol. C, Tables 4.2.6.8 and 6.1.1.1)
;

loop_
_geom_angle_atom_site_label_1
_geom_angle_atom_site_label_2
_geom_angle_atom_site_label_3
_geom_angle
_geom_angle_publ_flag
C(14) O(3) C(29) 108.7(2) yes
C(28) O(4) C(29) 109.8(2) yes
C(2) C(1) C(6) 118.7(2) yes
C(2) C(1) C(13) 120.5(2) yes
C(6) C(1) C(13) 120.7(2) yes
C(1) C(2) C(3) 120.9(2) yes
C(2) C(3) C(4) 118.4(3) yes
F(1) C(4) C(3) 118.7(3) yes
F(1) C(4) C(5) 118.6(3) yes
C(3) C(4) C(5) 122.6(3) yes
C(4) C(5) C(6) 118.0(3) yes
C(1) C(6) C(5) 121.2(3) yes
C(8) C(7) C(12) 118.5(2) yes
C(8) C(7) C(13) 124.7(2) yes
C(12) C(7) C(13) 116.7(2) yes
C(7) C(8) C(9) 120.8(2) yes
C(8) C(9) C(10) 118.4(3) yes
F(2) C(10) C(9) 118.8(3) yes
F(2) C(10) C(11) 118.3(3) yes
C(9) C(10) C(11) 122.9(2) yes
C(10) C(11) C(12) 118.0(3) yes
C(7) C(12) C(11) 121.3(3) yes
O(1) C(13) C(1) 110.8(2) yes
O(1) C(13) C(7) 104.1(2) yes
O(1) C(13) C(14) 107.0(2) yes
C(1) C(13) C(7) 111.6(2) yes
C(1) C(13) C(14) 110.7(2) yes
C(7) C(13) C(14) 112.4(2) yes
O(3) C(14) C(13) 108.2(2) yes
O(3) C(14) C(28) 102.0(2) yes
C(13) C(14) C(28) 116.3(2) yes
C(16) C(15) C(20) 118.5(2) yes
C(16) C(15) C(27) 123.4(2) yes
C(20) C(15) C(27) 118.0(2) yes
C(15) C(16) C(17) 120.8(2) yes
C(16) C(17) C(18) 118.2(2) yes
F(3) C(18) C(17) 118.9(2) yes
F(3) C(18) C(19) 117.8(3) yes
C(17) C(18) C(19) 123.4(2) yes
C(18) C(19) C(20) 117.6(3) yes
C(15) C(20) C(19) 121.5(2) yes
C(22) C(21) C(26) 119.1(2) yes
C(22) C(21) C(27) 119.6(2) yes
C(26) C(21) C(27) 121.3(2) yes
C(21) C(22) C(23) 120.7(2) yes
C(22) C(23) C(24) 117.8(3) yes
F(4) C(24) C(23) 117.7(3) yes
F(4) C(24) C(25) 119.0(3) yes
C(23) C(24) C(25) 123.4(3) yes
C(24) C(25) C(26) 118.4(2) yes
C(21) C(26) C(25) 120.6(3) yes
O(2) C(27) C(15) 107.5(2) yes
O(2) C(27) C(21) 111.3(2) yes
O(2) C(27) C(28) 103.2(2) yes
C(15) C(27) C(21) 111.5(2) yes
C(15) C(27) C(28) 112.2(2) yes
C(21) C(27) C(28) 110.8(2) yes
O(4) C(28) C(14) 103.4(2) yes
O(4) C(28) C(27) 106.6(2) yes
C(14) C(28) C(27) 119.0(2) yes
O(3) C(29) O(4) 106.4(2) yes
O(3) C(29) C(30) 109.4(2) yes
O(3) C(29) C(34) 110.6(2) yes
O(4) C(29) C(30) 108.7(2) yes
O(4) C(29) C(34) 109.4(2) yes
C(30) C(29) C(34) 112.3(2) yes
C(29) C(30) C(31) 108.7(2) yes
C(30) C(31) C(32) 111.4(2) yes
C(31) C(32) C(33) 111.3(2) yes
C(32) C(33) C(34) 111.2(3) yes
C(29) C(34) C(33) 111.1(2) yes
Br(1) C(35) C(36) 110.5(3) yes
Br(1) C(35) C(40) 109.8(2) yes
C(36) C(35) C(40) 115.2(3) yes
C(35) C(36) C(37) 112.3(3) yes
C(36) C(37) C(38) 113.5(3) yes
C(37) C(38) C(39) 111.6(3) yes
C(38) C(39) C(40) 114.1(3) yes
C(35) C(40) C(39) 111.4(3) yes

loop_
_geom_bond_atom_site_label_1
_geom_bond_atom_site_label_2
_geom_bond_distance
_geom_bond_publ_flag
Br(1) C(35) 1.979(4) yes
F(1) C(4) 1.362(3) yes
F(2) C(10) 1.364(3) yes
F(3) C(18) 1.362(3) yes
F(4) C(24) 1.371(3) yes
O(1) C(13) 1.433(3) yes
O(2) C(27) 1.441(3) yes
O(3) C(14) 1.426(3) yes
O(3) C(29) 1.429(3) yes
O(4) C(28) 1.425(3) yes
O(4) C(29) 1.424(3) yes
C(1) C(2) 1.394(4) yes
C(1) C(6) 1.385(4) yes
C(1) C(13) 1.532(3) yes
C(2) C(3) 1.389(4) yes
C(3) C(4) 1.381(4) yes
C(4) C(5) 1.371(4) yes
C(5) C(6) 1.398(4) yes
C(7) C(8) 1.386(4) yes
C(7) C(12) 1.400(4) yes
C(7) C(13) 1.528(3) yes
C(8) C(9) 1.399(4) yes
C(9) C(10) 1.366(4) yes
C(10) C(11) 1.378(4) yes
C(11) C(12) 1.382(4) yes
C(13) C(14) 1.563(3) yes
C(14) C(28) 1.547(3) yes
C(15) C(16) 1.393(3) yes
C(15) C(20) 1.391(4) yes
C(15) C(27) 1.532(3) yes
C(16) C(17) 1.402(4) yes
C(17) C(18) 1.360(4) yes
C(18) C(19) 1.382(4) yes
C(19) C(20) 1.390(4) yes
C(21) C(22) 1.398(4) yes
C(21) C(26) 1.393(3) yes
C(21) C(27) 1.528(3) yes
C(22) C(23) 1.394(4) yes
C(23) C(24) 1.376(4) yes
C(24) C(25) 1.369(4) yes
C(25) C(26) 1.390(4) yes
C(27) C(28) 1.540(3) yes
C(29) C(30) 1.525(3) yes
C(29) C(34) 1.519(4) yes
C(30) C(31) 1.537(4) yes
C(31) C(32) 1.524(5) yes
C(32) C(33) 1.526(5) yes
C(33) C(34) 1.533(4) yes
C(35) C(36) 1.452(5) yes
C(35) C(40) 1.511(5) yes
C(36) C(37) 1.516(5) yes
C(37) C(38) 1.489(6) yes
C(38) C(39) 1.515(6) yes
C(39) C(40) 1.510(5) yes

loop_
_geom_contact_atom_site_label_1
_geom_contact_atom_site_label_2
_geom_contact_distance
_geom_contact_site_symmetry_2
F(1) C(38) 3.418(5) 2_656
F(1) F(2) 3.475(3) 1_655
F(2) C(4) 3.257(3) 1_455
F(2) C(3) 3.446(3) 1_455
F(2) C(30) 3.528(4) 1_455
F(3) O(2) 3.051(3) 2_755
F(3) C(6) 3.217(3) 2_755
F(3) C(26) 3.219(3) 1_655
F(3) C(25) 3.280(4) 1_655
F(4) C(25) 3.249(3) 2_665
F(4) F(4) 3.365(4) 2_665
F(4) C(5) 3.466(4) 1_565
O(1) O(2) 2.722(2) 2_655
O(1) C(26) 3.576(3) 2_655
O(2) O(2) 3.377(3) 2_655
C(10) C(30) 3.595(4) 2_656

loop_
_geom_hbond_atom_site_label_D
_geom_hbond_atom_site_label_H
_geom_hbond_atom_site_label_A
_geom_hbond_site_symmetry_A
_geom_hbond_distance_DH
_geom_hbond_distance_HA
_geom_hbond_distance_DA
_geom_hbond_angle_DHA
_geom_hbond_publ_flag
O(1) H(1) O(2) . 0.829 1.826 2.624(2) 160.987 no
O(2) H(11) O(1) 2_655 0.823 2.099 2.722(2) 132.374 no

loop_
_geom_torsion_atom_site_label_1
_geom_torsion_atom_site_label_2
_geom_torsion_atom_site_label_3
_geom_torsion_atom_site_label_4
_geom_torsion
_geom_torsion_publ_flag
Br(1) C(35) C(36) C(37) -175.7(3) yes
Br(1) C(35) C(40) C(39) 174.6(3) yes
F(1) C(4) C(3) C(2) 178.2(2) yes
F(1) C(4) C(5) C(6) -178.4(2) yes
F(2) C(10) C(9) C(8) -179.3(3) yes
F(2) C(10) C(11) C(12) -179.8(3) yes
F(3) C(18) C(17) C(16) 177.8(2) yes
F(3) C(18) C(19) C(20) -178.5(3) yes
F(4) C(24) C(23) C(22) -179.8(3) yes
F(4) C(24) C(25) C(26) -179.2(3) yes
O(1) C(13) C(1) C(2) -169.0(2) yes
O(1) C(13) C(1) C(6) 14.7(3) yes
O(1) C(13) C(7) C(8) -119.2(3) yes
O(1) C(13) C(7) C(12) 57.8(3) yes
O(1) C(13) C(14) O(3) 178.6(2) yes
O(1) C(13) C(14) C(28) -67.5(2) yes
O(2) C(27) C(15) C(16) -102.4(3) yes
O(2) C(27) C(15) C(20) 74.0(3) yes
O(2) C(27) C(21) C(22) -162.7(2) yes
O(2) C(27) C(21) C(26) 19.6(3) yes
O(2) C(27) C(28) O(4) 179.1(2) yes
O(2) C(27) C(28) C(14) -64.6(2) yes
O(3) C(14) C(13) C(1) -60.6(2) yes
O(3) C(14) C(13) C(7) 64.8(2) yes
O(3) C(14) C(28) O(4) -29.4(2) yes
O(3) C(14) C(28) C(27) -147.3(2) yes
O(3) C(29) O(4) C(28) -1.1(3) yes
O(3) C(29) C(30) C(31) 179.4(2) yes
O(3) C(29) C(34) C(33) 178.6(2) yes
O(4) C(28) C(14) C(13) -146.9(2) yes
O(4) C(28) C(27) C(15) 63.7(2) yes
O(4) C(28) C(27) C(21) -61.7(2) yes
O(4) C(29) O(3) C(14) -19.3(2) yes
O(4) C(29) C(30) C(31) 63.7(3) yes
O(4) C(29) C(34) C(33) -64.5(3) yes
C(1) C(2) C(3) C(4) 0.0(4) yes
C(1) C(6) C(5) C(4) 0.4(4) yes
C(1) C(13) C(7) C(8) 121.2(3) yes
C(1) C(13) C(7) C(12) -61.7(3) yes
C(1) C(13) C(14) C(28) 53.3(3) yes
C(2) C(1) C(6) C(5) -2.4(4) yes
C(2) C(1) C(13) C(7) -53.5(3) yes
C(2) C(1) C(13) C(14) 72.5(3) yes
C(2) C(3) C(4) C(5) -2.2(4) yes
C(3) C(2) C(1) C(6) 2.2(4) yes
C(3) C(2) C(1) C(13) -174.1(2) yes
C(3) C(4) C(5) C(6) 2.0(4) yes
C(5) C(6) C(1) C(13) 173.9(2) yes
C(6) C(1) C(13) C(7) 130.3(2) yes
C(6) C(1) C(13) C(14) -103.8(3) yes
C(7) C(8) C(9) C(10) -1.1(4) yes
C(7) C(12) C(11) C(10) -0.7(4) yes
C(7) C(13) C(14) C(28) 178.8(2) yes
C(8) C(7) C(12) C(11) 1.9(4) yes
C(8) C(7) C(13) C(14) -3.8(3) yes
C(8) C(9) C(10) C(11) 2.3(5) yes
C(9) C(8) C(7) C(12) -0.9(4) yes
C(9) C(8) C(7) C(13) 176.1(2) yes
C(9) C(10) C(11) C(12) -1.4(4) yes
C(11) C(12) C(7) C(13) -175.4(2) yes
C(12) C(7) C(13) C(14) 173.2(2) yes
C(13) C(14) O(3) C(29) 153.1(2) yes
C(13) C(14) C(28) C(27) 95.2(2) yes
C(14) O(3) C(29) C(30) -136.5(2) yes
C(14) O(3) C(29) C(34) 99.3(2) yes
C(14) C(28) O(4) C(29) 19.0(2) yes
C(14) C(28) C(27) C(15) 179.9(2) yes
C(14) C(28) C(27) C(21) 54.5(3) yes
C(15) C(16) C(17) C(18) 1.3(4) yes
C(15) C(20) C(19) C(18) 0.1(4) yes
C(15) C(27) C(21) C(22) -42.6(3) yes
C(15) C(27) C(21) C(26) 139.7(2) yes
C(16) C(15) C(20) C(19) -0.9(4) yes
C(16) C(15) C(27) C(21) 135.3(2) yes
C(16) C(15) C(27) C(28) 10.3(3) yes
C(16) C(17) C(18) C(19) -2.3(4) yes
C(17) C(16) C(15) C(20) 0.2(4) yes
C(17) C(16) C(15) C(27) 176.7(2) yes
C(17) C(18) C(19) C(20) 1.6(4) yes
C(19) C(20) C(15) C(27) -177.6(3) yes
C(20) C(15) C(27) C(21) -48.2(3) yes
C(20) C(15) C(27) C(28) -173.2(2) yes
C(21) C(22) C(23) C(24) -1.5(4) yes
C(21) C(26) C(25) C(24) -0.4(5) yes
C(22) C(21) C(26) C(25) -0.8(4) yes
C(22) C(21) C(27) C(28) 83.2(3) yes
C(22) C(23) C(24) C(25) 0.3(5) yes
C(23) C(22) C(21) C(26) 1.8(4) yes
C(23) C(22) C(21) C(27) -176.0(3) yes
C(23) C(24) C(25) C(26) 0.6(5) yes
C(25) C(26) C(21) C(27) 176.9(3) yes
C(26) C(21) C(27) C(28) -94.5(3) yes
C(27) C(28) O(4) C(29) 145.2(2) yes
C(28) O(4) C(29) C(30) 116.5(2) yes
C(28) O(4) C(29) C(34) -120.6(2) yes
C(28) C(14) O(3) C(29) 30.0(2) yes
C(29) C(30) C(31) C(32) 57.6(3) yes
C(29) C(34) C(33) C(32) -53.6(3) yes
C(30) C(29) C(34) C(33) 56.2(3) yes
C(30) C(31) C(32) C(33) -57.0(3) yes
C(31) C(30) C(29) C(34) -57.5(3) yes
C(31) C(32) C(33) C(34) 54.3(3) yes
C(35) C(36) C(37) C(38) 51.5(5) yes
C(35) C(40) C(39) C(38) -48.1(5) yes
C(36) C(35) C(40) C(39) 49.1(4) yes
C(36) C(37) C(38) C(39) -50.7(5) yes
C(37) C(36) C(35) C(40) -50.7(5) yes
C(37) C(38) C(39) C(40) 49.9(5) yes
C(37) C(38) C(39) C(40) 49.9(5) yes
